data_6000416
loop_
_publ_author_name
'Chernyshev, V. V.'
'Yatsenko, A. V.'
'Tafeenko, V. A.'
'Zhukov, S. G.'
'Aslanov, L. A.'
'Sonneveld, E. J.'
'Makarov, V. A.'
'Granik, V. G.'
'Trounov, V. A.'
'Kurbakov, A. I.'

_publ_section_title
;
 Crystal structures of pyrazolo[1,5-a]pyrimidine derivatives solved from
 powder diffraction data
;
_journal_issue 9
_journal_name_full 'Zeitschrift f\"ur Kristallographie'
_journal_page_first 477
_journal_page_last 482
_journal_paper_doi 10.1524/zkri.1998.213.9.477
_journal_volume 213
_journal_year 1998
_chemical_formula_sum 'C8 H9 N5 O2'
_space_group_name_H-M_alt 'P -1'
_cell_angle_alpha 111.120
_cell_angle_beta 100.660
_cell_angle_gamma 102.580
_cell_length_a 7.6430
_cell_length_b 9.1420
_cell_length_c 7.4920
_cell_volume 456.21
_cod_database_code 6000416

loop_
_atom_site_label
_atom_site_fract_x
_atom_site_fract_y
_atom_site_fract_z
? ? ? ?
